data_7705943
loop_
_publ_author_name
'Kaur, Sandeep'
'Pramanik, Subhamay'
'Day, Victor W.'
'Bowman-James, Kristin'

_publ_section_title
;
 Snapshots of &quot;crystalline&quot; salt-water solutions of inositol
 hexaphosphate conformers.
;
_journal_issue 2
_journal_name_full 'Dalton transactions (Cambridge, England : 2003)'
_journal_page_first 480
_journal_page_last 484
_journal_paper_doi 10.1039/d0dt03775c
_journal_volume 50
_journal_year 2021
_chemical_formula_sum 'C3 H31 Na4 O25 P3'
_chemical_formula_weight 652.15
_space_group_crystal_system triclinic
_space_group_IT_number 2
_space_group_name_Hall '-P 1'
_space_group_name_H-M_alt 'P -1'
_atom_sites_solution_hydrogens difmap
_audit_creation_method SHELXL-2014/7
_audit_update_record
;
2020-09-06 deposited with the CCDC.	2020-12-01 downloaded from the CCDC.
;
_cell_angle_alpha 77.8930(10)
_cell_angle_beta 89.7550(10)
_cell_angle_gamma 89.0880(10)
_cell_formula_units_Z 2
_cell_length_a 7.7646(4)
_cell_length_b 12.0563(6)
_cell_length_c 13.7450(7)
_cell_measurement_reflns_used 7672
_cell_measurement_temperature 200(2)
_cell_measurement_theta_max 68.15
_cell_measurement_theta_min 6.78
_cell_volume 1257.92(11)
_computing_cell_refinement 'Bruker SAINT'
_computing_data_collection 'Bruker APEX2'
_computing_data_reduction 'Bruker SAINT'
_computing_molecular_graphics 'Bruker SHELXTL'
_computing_publication_material 'Bruker SHELXTL'
_computing_structure_refinement 'SHELXL-2014/7 (Sheldrick, 2014)'
_computing_structure_solution 'SHELXS-97 (Sheldrick 2008)'
_diffrn_ambient_temperature 200(2)
_diffrn_measured_fraction_theta_full 0.966
_diffrn_measured_fraction_theta_max 0.938
_diffrn_measurement_device_type 'Bruker Platinum 135 CCD'
_diffrn_measurement_method '\f and \w scans'
_diffrn_radiation_type CuK\a
_diffrn_radiation_wavelength 1.54178
_diffrn_reflns_av_R_equivalents 0.0272
_diffrn_reflns_av_unetI/netI 0.0414
_diffrn_reflns_Laue_measured_fraction_full 0.966
_diffrn_reflns_Laue_measured_fraction_max 0.938
_diffrn_reflns_limit_h_max 9
_diffrn_reflns_limit_h_min -5
_diffrn_reflns_limit_k_max 14
_diffrn_reflns_limit_k_min -14
_diffrn_reflns_limit_l_max 16
_diffrn_reflns_limit_l_min -16
_diffrn_reflns_number 9678
_diffrn_reflns_point_group_measured_fraction_full 0.966
_diffrn_reflns_point_group_measured_fraction_max 0.938
_diffrn_reflns_theta_full 66.000
_diffrn_reflns_theta_max 68.150
_diffrn_reflns_theta_min 6.780
_diffrn_source 'Bruker MicroStar microfocus rotating anode'
_exptl_absorpt_coefficient_mu 3.830
_exptl_absorpt_correction_T_max 1.000
_exptl_absorpt_correction_T_min 0.575
_exptl_absorpt_correction_type multi-scan
_exptl_crystal_colour colourless
_exptl_crystal_density_diffrn 1.722
_exptl_crystal_description rectangular
_exptl_crystal_F_000 676
_exptl_crystal_size_max 0.580
_exptl_crystal_size_mid 0.070
_exptl_crystal_size_min 0.060
_refine_diff_density_max 0.646
_refine_diff_density_min -0.425
_refine_diff_density_rms 0.071
_refine_ls_extinction_method none
_refine_ls_goodness_of_fit_ref 1.061
_refine_ls_hydrogen_treatment refall
_refine_ls_matrix_type full
_refine_ls_number_parameters 440
_refine_ls_number_reflns 4325
_refine_ls_number_restraints 0
_refine_ls_restrained_S_all 1.061
_refine_ls_R_factor_all 0.0340
_refine_ls_R_factor_gt 0.0329
_refine_ls_shift/su_max 0.000
_refine_ls_shift/su_mean 0.000
_refine_ls_structure_factor_coef Fsqd
_refine_ls_weighting_details 'w=1/[\s^2^(Fo^2^)+(0.0488P)^2^+0.7891P] where P=(Fo^2^+2Fc^2^)/3'
_refine_ls_weighting_scheme calc
_refine_ls_wR_factor_gt 0.0926
_refine_ls_wR_factor_ref 0.0936
_reflns_Friedel_coverage 0.000
_reflns_number_gt 4134
_reflns_number_total 4325
_reflns_threshold_expression 'I > 2\s(I)'
_cod_data_source_file d0dt03775c2.cif
_cod_data_source_block v72e
_cod_depositor_comments 'Adding full bibliography for 7705942--7705943.cif.'
_cod_database_code 7705943
_shelx_shelxl_version_number 2014/7
_shelx_space_group_comment
; 
The symmetry employed for this shelxl refinement is uniquely defined 
by the following loop, which should always be used as a source of 
symmetry information in preference to the above space-group names. 
They are only intended as comments. 
;
_shelx_estimated_absorpt_t_min 0.215
_shelx_estimated_absorpt_t_max 0.803

loop_
_space_group_symop_operation_xyz
'x, y, z'
'-x, -y, -z'

loop_
_atom_site_label
_atom_site_type_symbol
_atom_site_fract_x
_atom_site_fract_y
_atom_site_fract_z
_atom_site_U_iso_or_equiv
_atom_site_adp_type
_atom_site_occupancy
_atom_site_site_symmetry_order
_atom_site_calc_flag
_atom_site_refinement_flags_posn
_atom_site_refinement_flags_adp
_atom_site_refinement_flags_occupancy
_atom_site_disorder_assembly
_atom_site_disorder_group
P1 P 0.54852(6) 0.34693(4) 0.42934(3) 0.01587(13) Uani 1 1 d . . . . .
P2 P 0.62498(6) 0.14344(4) 0.20684(3) 0.01565(13) Uani 1 1 d . . . . .
P3 P 0.36125(6) -0.16959(4) 0.27968(3) 0.01579(13) Uani 1 1 d . . . . .
O11 O 0.62276(16) 0.21926(11) 0.45290(10) 0.0164(3) Uani 1 1 d . . . . .
O12 O 0.44638(19) 0.36082(12) 0.52557(11) 0.0202(3) Uani 1 1 d . . . . .
H12O H 0.500(4) 0.349(3) 0.570(2) 0.040(9) Uiso 1 1 d . . . . .
O13 O 0.71028(18) 0.41366(11) 0.41590(10) 0.0211(3) Uani 1 1 d . . . . .
O14 O 0.41975(18) 0.36520(12) 0.34662(10) 0.0215(3) Uani 1 1 d . . . . .
O21 O 0.49768(16) 0.11284(11) 0.30162(9) 0.0153(3) Uani 1 1 d . . . . .
O22 O 0.64245(18) 0.03355(12) 0.16484(10) 0.0217(3) Uani 1 1 d . . . . .
H22 H 0.552(6) -0.023(4) 0.173(3) 0.089(14) Uiso 1 1 d . . . . .
O23 O 0.79858(17) 0.17452(12) 0.23918(10) 0.0218(3) Uani 1 1 d . . . . .
O24 O 0.52535(18) 0.23505(12) 0.13850(10) 0.0215(3) Uani 1 1 d . . . . .
O31 O 0.49368(16) -0.12597(11) 0.35272(9) 0.0159(3) Uani 1 1 d . . . . .
O32 O 0.43133(18) -0.11824(12) 0.17486(10) 0.0218(3) Uani 1 1 d . . . . .
O33 O 0.18278(17) -0.12750(12) 0.29594(11) 0.0233(3) Uani 1 1 d . . . . .
O34 O 0.38517(18) -0.29770(12) 0.30284(10) 0.0219(3) Uani 1 1 d . . . . .
C1 C 0.5128(2) 0.12340(16) 0.47368(13) 0.0148(4) Uani 1 1 d . . . . .
H1 H 0.394(3) 0.1469(17) 0.4699(15) 0.005(4) Uiso 1 1 d . . . . .
C2 C 0.5498(2) 0.05077(15) 0.39733(13) 0.0145(4) Uani 1 1 d . . . . .
H2 H 0.673(3) 0.0325(16) 0.3985(14) 0.004(4) Uiso 1 1 d . . . . .
C3 C 0.4464(2) -0.05737(16) 0.42187(13) 0.0150(4) Uani 1 1 d . . . . .
H3 H 0.325(3) -0.0391(18) 0.4180(16) 0.012(5) Uiso 1 1 d . . . . .
Na1 Na 0.83958(10) 0.57698(7) 0.42854(6) 0.02300(19) Uani 1 1 d . . . . .
Na2 Na 0.27539(10) 0.24529(7) 0.25249(6) 0.02296(19) Uani 1 1 d . . . . .
Na3 Na 0.73335(10) 0.57426(7) 0.11715(6) 0.02491(19) Uani 1 1 d . . . . .
Na4 Na 0.91044(10) -0.14218(7) 0.00780(6) 0.02421(19) Uani 1 1 d . . . . .
O1W O 0.8268(2) 0.40820(15) 0.22867(12) 0.0256(3) Uani 1 1 d . . . . .
H1W1 H 0.807(4) 0.414(3) 0.282(3) 0.037(8) Uiso 1 1 d . . . . .
H1W2 H 0.817(4) 0.343(3) 0.229(2) 0.043(9) Uiso 1 1 d . . . . .
O2W O 0.4323(2) 0.54378(15) 0.18294(11) 0.0236(3) Uani 1 1 d . . . . .
H2W2 H 0.410(4) 0.591(3) 0.208(2) 0.044(9) Uiso 1 1 d . . . . .
H2W1 H 0.445(4) 0.486(3) 0.230(3) 0.050(9) Uiso 1 1 d . . . . .
O3W O 0.81172(19) 0.05798(14) -0.01669(12) 0.0252(3) Uani 1 1 d . . . . .
H3W1 H 0.751(4) 0.061(2) 0.027(2) 0.026(7) Uiso 1 1 d . . . . .
H3W2 H 0.743(4) 0.074(3) -0.064(2) 0.040(8) Uiso 1 1 d . . . . .
O4W O 0.8997(2) -0.13902(14) 0.18387(12) 0.0244(3) Uani 1 1 d . . . . .
H4W2 H 0.978(4) -0.135(3) 0.217(2) 0.040(8) Uiso 1 1 d . . . . .
H4W1 H 0.838(4) -0.088(3) 0.195(2) 0.044(9) Uiso 1 1 d . . . . .
O5W O 0.6290(2) -0.23239(14) 0.03965(13) 0.0259(3) Uani 1 1 d . . . . .
H5W2 H 0.584(4) -0.227(3) -0.009(3) 0.048(10) Uiso 1 1 d . . . . .
H5W1 H 0.568(4) -0.205(3) 0.074(2) 0.037(8) Uiso 1 1 d . . . . .
O6W O 0.6812(2) 0.42653(15) 0.02210(13) 0.0273(3) Uani 1 1 d . . . . .
H6W2 H 0.636(4) 0.437(3) -0.031(3) 0.050(10) Uiso 1 1 d . . . . .
H6W1 H 0.641(4) 0.374(3) 0.055(2) 0.037(8) Uiso 1 1 d . . . . .
O7W O 0.1129(2) 0.11312(14) 0.17244(12) 0.0258(3) Uani 1 1 d . . . . .
H7W1 H 0.135(4) 0.043(3) 0.203(2) 0.047(9) Uiso 1 1 d . . . . .
H7W2 H 0.013(5) 0.121(3) 0.193(3) 0.051(9) Uiso 1 1 d . . . . .
O8W O 0.0762(2) 0.17591(18) 0.38010(14) 0.0414(4) Uani 1 1 d . . . . .
H8W1 H -0.028(6) 0.166(3) 0.359(3) 0.071(12) Uiso 1 1 d . . . . .
H8W2 H 0.043(5) 0.197(3) 0.430(3) 0.069(12) Uiso 1 1 d . . . . .
O9W O 1.0224(2) 0.72064(15) 0.46027(13) 0.0300(4) Uani 1 1 d . . . . .
H9W1 H 1.120(5) 0.690(3) 0.495(3) 0.070(11) Uiso 1 1 d . . . . .
H9W2 H 1.057(5) 0.771(3) 0.412(3) 0.062(11) Uiso 1 1 d . . . . .
O10W O 0.7542(2) 0.65879(14) 0.26316(11) 0.0256(3) Uani 1 1 d . . . . .
H101 H 0.644(5) 0.671(3) 0.272(2) 0.050(9) Uiso 1 1 d . . . . .
H102 H 0.794(4) 0.719(3) 0.243(2) 0.033(8) Uiso 1 1 d . . . . .
O11W O 0.8669(2) 0.49341(17) 0.61076(13) 0.0312(4) Uani 1 1 d . . . . .
H111 H 0.810(5) 0.540(3) 0.625(3) 0.055(11) Uiso 1 1 d . . . . .
H112 H 0.813(5) 0.426(3) 0.632(3) 0.064(11) Uiso 1 1 d . . . . .
O12W O 0.1457(2) 0.40474(14) 0.15968(12) 0.0280(3) Uani 1 1 d . . . . .
H121 H 0.052(5) 0.413(3) 0.188(2) 0.048(9) Uiso 1 1 d . . . . .
H122 H 0.213(5) 0.464(3) 0.162(3) 0.068(11) Uiso 1 1 d . . . . .
O13W O 0.9738(2) -0.34421(14) 0.01276(13) 0.0292(3) Uani 1 1 d . . . . .
H131 H 1.077(5) -0.363(3) 0.010(3) 0.056(10) Uiso 1 1 d . . . . .
H132 H 0.936(4) -0.359(3) -0.035(3) 0.044(9) Uiso 1 1 d . . . . .

loop_
_atom_site_aniso_label
_atom_site_aniso_U_11
_atom_site_aniso_U_22
_atom_site_aniso_U_33
_atom_site_aniso_U_23
_atom_site_aniso_U_13
_atom_site_aniso_U_12
P1 0.0200(2) 0.0131(3) 0.0141(2) -0.00196(18) 0.00119(18) -0.00048(18)
P2 0.0175(2) 0.0168(3) 0.0122(2) -0.00212(19) 0.00269(18) -0.00087(18)
P3 0.0181(2) 0.0161(3) 0.0138(2) -0.00448(19) -0.00016(18) -0.00020(18)
O11 0.0186(6) 0.0121(7) 0.0179(7) -0.0019(5) 0.0027(5) -0.0014(5)
O12 0.0239(7) 0.0206(7) 0.0156(7) -0.0031(6) 0.0019(6) 0.0032(6)
O13 0.0257(7) 0.0163(7) 0.0217(7) -0.0046(6) 0.0035(6) -0.0046(5)
O14 0.0276(7) 0.0190(7) 0.0173(7) -0.0026(6) -0.0029(6) 0.0010(6)
O21 0.0182(6) 0.0161(7) 0.0104(6) -0.0005(5) 0.0023(5) 0.0016(5)
O22 0.0253(7) 0.0214(7) 0.0197(7) -0.0074(6) 0.0080(6) -0.0028(6)
O23 0.0193(7) 0.0247(7) 0.0217(7) -0.0055(6) 0.0027(5) -0.0020(5)
O24 0.0248(7) 0.0220(7) 0.0153(7) 0.0011(6) 0.0009(5) 0.0016(6)
O31 0.0195(6) 0.0163(7) 0.0131(6) -0.0062(5) 0.0004(5) 0.0004(5)
O32 0.0292(7) 0.0235(7) 0.0132(7) -0.0046(6) 0.0009(5) -0.0030(6)
O33 0.0200(7) 0.0280(8) 0.0237(7) -0.0097(6) -0.0006(6) 0.0022(6)
O34 0.0294(7) 0.0162(7) 0.0206(7) -0.0053(6) -0.0007(6) -0.0011(5)
C1 0.0176(9) 0.0126(9) 0.0141(9) -0.0028(7) 0.0018(7) -0.0018(7)
C2 0.0185(9) 0.0131(9) 0.0113(8) -0.0016(7) 0.0011(7) -0.0006(7)
C3 0.0195(9) 0.0135(9) 0.0128(9) -0.0046(7) 0.0025(7) -0.0002(7)
Na1 0.0244(4) 0.0211(4) 0.0234(4) -0.0043(3) -0.0009(3) -0.0024(3)
Na2 0.0223(4) 0.0233(4) 0.0232(4) -0.0049(3) -0.0008(3) 0.0032(3)
Na3 0.0268(4) 0.0237(4) 0.0236(4) -0.0037(3) 0.0028(3) -0.0004(3)
Na4 0.0254(4) 0.0252(4) 0.0222(4) -0.0056(3) 0.0024(3) -0.0013(3)
O1W 0.0325(8) 0.0242(9) 0.0205(8) -0.0058(7) 0.0051(6) -0.0018(6)
O2W 0.0310(8) 0.0204(8) 0.0195(7) -0.0041(7) 0.0003(6) -0.0006(6)
O3W 0.0228(7) 0.0354(9) 0.0167(7) -0.0040(6) 0.0032(7) 0.0019(6)
O4W 0.0233(8) 0.0254(8) 0.0250(8) -0.0065(6) -0.0030(6) -0.0012(6)
O5W 0.0260(8) 0.0324(9) 0.0192(8) -0.0055(7) -0.0012(7) 0.0025(6)
O6W 0.0316(8) 0.0283(9) 0.0202(8) -0.0001(7) 0.0007(7) -0.0061(7)
O7W 0.0237(8) 0.0280(9) 0.0265(8) -0.0078(7) 0.0040(6) -0.0004(6)
O8W 0.0331(9) 0.0646(13) 0.0306(9) -0.0188(9) 0.0066(8) -0.0055(9)
O9W 0.0265(8) 0.0329(9) 0.0307(9) -0.0069(7) 0.0002(7) -0.0032(7)
O10W 0.0287(8) 0.0229(8) 0.0238(8) -0.0016(6) 0.0011(6) -0.0038(7)
O11W 0.0298(8) 0.0332(10) 0.0321(9) -0.0102(8) 0.0028(7) 0.0030(8)
O12W 0.0245(8) 0.0272(9) 0.0308(8) -0.0025(7) -0.0003(7) -0.0006(6)
O13W 0.0272(8) 0.0322(9) 0.0284(9) -0.0073(7) 0.0035(7) 0.0032(7)

loop_
_atom_type_symbol
_atom_type_description
_atom_type_scat_dispersion_real
_atom_type_scat_dispersion_imag
_atom_type_scat_source
C C 0.0181 0.0091 'International Tables Vol C Tables 4.2.6.8 and 6.1.1.4'
H H 0.0000 0.0000 'International Tables Vol C Tables 4.2.6.8 and 6.1.1.4'
O O 0.0492 0.0322 'International Tables Vol C Tables 4.2.6.8 and 6.1.1.4'
Na Na 0.1353 0.1239 'International Tables Vol C Tables 4.2.6.8 and 6.1.1.4'
P P 0.2955 0.4335 'International Tables Vol C Tables 4.2.6.8 and 6.1.1.4'

loop_
_geom_angle_atom_site_label_1
_geom_angle_atom_site_label_2
_geom_angle_atom_site_label_3
_geom_angle
_geom_angle_site_symmetry_1
_geom_angle_site_symmetry_3
_geom_angle_publ_flag
O13 P1 O14 119.01(8) . . ?
O13 P1 O12 112.17(8) . . ?
O14 P1 O12 106.25(8) . . ?
O13 P1 O11 101.62(7) . . ?
O14 P1 O11 111.50(8) . . ?
O12 P1 O11 105.58(7) . . ?
O24 P2 O23 116.60(8) . . ?
O24 P2 O22 112.14(8) . . ?
O23 P2 O22 109.27(8) . . ?
O24 P2 O21 102.05(7) . . ?
O23 P2 O21 110.10(7) . . ?
O22 P2 O21 105.97(7) . . ?
O24 P2 Na2 53.91(6) . . ?
O23 P2 Na2 126.56(6) . . ?
O22 P2 Na2 123.07(6) . . ?
O21 P2 Na2 48.20(5) . . ?
O33 P3 O34 115.33(8) . . ?
O33 P3 O32 112.49(8) . . ?
O34 P3 O32 110.40(8) . . ?
O33 P3 O31 109.62(7) . . ?
O34 P3 O31 104.54(7) . . ?
O32 P3 O31 103.48(7) . . ?
C1 O11 P1 122.18(11) . . ?
P1 O12 Na1 139.01(9) . 2_666 ?
P1 O12 H12O 112(3) . . ?
Na1 O12 H12O 109(3) 2_666 . ?
P1 O13 Na1 146.56(9) . . ?
P1 O14 Na2 135.57(8) . . ?
C2 O21 P2 124.01(11) . . ?
C2 O21 Na2 131.67(11) . . ?
P2 O21 Na2 100.76(6) . . ?
P2 O22 H22 122(3) . . ?
P2 O24 Na2 97.21(7) . . ?
C3 O31 P3 124.57(12) . . ?
O11 C1 C3 107.83(14) . 2_656 ?
O11 C1 C2 108.21(14) . . ?
C3 C1 C2 110.58(15) 2_656 . ?
O11 C1 H1 110.8(12) . . ?
C3 C1 H1 109.7(12) 2_656 . ?
C2 C1 H1 109.7(12) . . ?
O21 C2 C3 108.26(14) . . ?
O21 C2 C1 108.63(15) . . ?
C3 C2 C1 109.99(15) . . ?
O21 C2 H2 111.2(12) . . ?
C3 C2 H2 110.1(11) . . ?
C1 C2 H2 108.7(12) . . ?
O31 C3 C2 108.03(15) . . ?
O31 C3 C1 108.48(15) . 2_656 ?
C2 C3 C1 110.76(15) . 2_656 ?
O31 C3 H3 111.1(13) . . ?
C2 C3 H3 109.8(13) . . ?
C1 C3 H3 108.7(13) 2_656 . ?
O13 Na1 O9W 167.39(7) . . ?
O13 Na1 O10W 89.61(6) . . ?
O9W Na1 O10W 99.95(7) . . ?
O13 Na1 O12 85.75(5) . 2_666 ?
O9W Na1 O12 103.18(6) . 2_666 ?
O10W Na1 O12 84.80(6) . 2_666 ?
O13 Na1 O11W 86.59(6) . . ?
O9W Na1 O11W 85.51(7) . . ?
O10W Na1 O11W 168.52(7) . . ?
O12 Na1 O11W 84.13(6) 2_666 . ?
O13 Na1 O11W 93.29(6) . 2_766 ?
O9W Na1 O11W 77.38(6) . 2_766 ?
O10W Na1 O11W 97.74(6) . 2_766 ?
O12 Na1 O11W 177.29(7) 2_666 2_766 ?
O11W Na1 O11W 93.30(6) . 2_766 ?
O13 Na1 Na1 89.92(5) . 2_766 ?
O9W Na1 Na1 77.51(5) . 2_766 ?
O10W Na1 Na1 144.14(6) . 2_766 ?
O12 Na1 Na1 130.90(5) 2_666 2_766 ?
O11W Na1 Na1 46.78(4) . 2_766 ?
O11W Na1 Na1 46.52(4) 2_766 2_766 ?
O13 Na1 H101 84.7(7) . . ?
O9W Na1 H101 106.9(7) . . ?
O10W Na1 H101 18.8(8) . . ?
O12 Na1 H101 66.4(8) 2_666 . ?
O11W Na1 H101 149.7(8) . . ?
O11W Na1 H101 116.1(8) 2_766 . ?
Na1 Na1 H101 161.6(8) 2_766 . ?
O13 Na1 H111 94.5(8) . . ?
O9W Na1 H111 80.5(8) . . ?
O10W Na1 H111 154.0(9) . . ?
O12 Na1 H111 70.0(8) 2_666 . ?
O11W Na1 H111 16.8(8) . . ?
O11W Na1 H111 107.6(8) 2_766 . ?
Na1 Na1 H111 61.6(8) 2_766 . ?
H101 Na1 H111 136.3(12) . . ?
O12W Na2 O21 156.29(7) . . ?
O12W Na2 O8W 104.89(7) . . ?
O21 Na2 O8W 98.66(7) . . ?
O12W Na2 O14 88.61(6) . . ?
O21 Na2 O14 87.01(5) . . ?
O8W Na2 O14 94.20(7) . . ?
O12W Na2 O7W 94.12(6) . . ?
O21 Na2 O7W 92.54(6) . . ?
O8W Na2 O7W 80.02(7) . . ?
O14 Na2 O7W 174.08(6) . . ?
O12W Na2 O24 97.33(6) . . ?
O21 Na2 O24 59.89(5) . . ?
O8W Na2 O24 156.23(7) . . ?
O14 Na2 O24 94.66(5) . . ?
O7W Na2 O24 90.21(6) . . ?
O12W Na2 P2 125.79(5) . . ?
O21 Na2 P2 31.04(3) . . ?
O8W Na2 P2 129.23(6) . . ?
O14 Na2 P2 90.12(4) . . ?
O7W Na2 P2 92.54(5) . . ?
O24 Na2 P2 28.88(3) . . ?
O12W Na2 H121 17.7(8) . . ?
O21 Na2 H121 173.2(8) . . ?
O8W Na2 H121 87.2(8) . . ?
O14 Na2 H121 89.2(7) . . ?
O7W Na2 H121 91.8(7) . . ?
O24 Na2 H121 114.9(8) . . ?
P2 Na2 H121 143.5(8) . . ?
O1W Na3 O13W 109.64(6) . 1_565 ?
O1W Na3 O10W 83.50(6) . . ?
O13W Na3 O10W 103.80(7) 1_565 . ?
O1W Na3 O6W 77.75(7) . . ?
O13W Na3 O6W 94.14(6) 1_565 . ?
O10W Na3 O6W 157.54(7) . . ?
O1W Na3 O5W 165.28(7) . 1_565 ?
O13W Na3 O5W 76.22(6) 1_565 1_565 ?
O10W Na3 O5W 81.96(6) . 1_565 ?
O6W Na3 O5W 115.89(7) . 1_565 ?
O1W Na3 O2W 90.14(6) . . ?
O13W Na3 O2W 160.07(7) 1_565 . ?
O10W Na3 O2W 80.19(6) . . ?
O6W Na3 O2W 87.55(6) . . ?
O5W Na3 O2W 85.16(6) 1_565 . ?
O1W Na3 Na4 137.10(5) . 1_565 ?
O13W Na3 Na4 40.97(4) 1_565 1_565 ?
O10W Na3 Na4 78.24(5) . 1_565 ?
O6W Na3 Na4 124.10(5) . 1_565 ?
O5W Na3 Na4 40.82(4) 1_565 1_565 ?
O2W Na3 Na4 123.77(5) . 1_565 ?
O3W Na4 O4W 83.20(6) 2_755 . ?
O3W Na4 O7W 98.52(6) 2_755 2_655 ?
O4W Na4 O7W 169.15(7) . 2_655 ?
O3W Na4 O5W 167.05(7) 2_755 . ?
O4W Na4 O5W 83.95(6) . . ?
O7W Na4 O5W 94.40(6) 2_655 . ?
O3W Na4 O13W 104.86(6) 2_755 . ?
O4W Na4 O13W 101.52(6) . . ?
O7W Na4 O13W 88.44(6) 2_655 . ?
O5W Na4 O13W 76.21(6) . . ?
O3W Na4 O3W 82.19(6) 2_755 . ?
O4W Na4 O3W 84.73(6) . . ?
O7W Na4 O3W 84.89(6) 2_655 . ?
O5W Na4 O3W 98.22(6) . . ?
O13W Na4 O3W 170.98(7) . . ?
O3W Na4 Na4 41.73(4) 2_755 2_755 ?
O4W Na4 Na4 82.00(5) . 2_755 ?
O7W Na4 Na4 92.13(5) 2_655 2_755 ?
O5W Na4 Na4 137.25(6) . 2_755 ?
O13W Na4 Na4 146.25(6) . 2_755 ?
O3W Na4 Na4 40.46(4) . 2_755 ?
O3W Na4 Na3 133.26(5) 2_755 1_545 ?
O4W Na4 Na3 77.93(4) . 1_545 ?
O7W Na4 Na3 107.82(5) 2_655 1_545 ?
O5W Na4 Na3 41.29(4) . 1_545 ?
O13W Na4 Na3 40.49(4) . 1_545 ?
O3W Na4 Na3 136.87(5) . 1_545 ?
Na4 Na4 Na3 159.91(4) 2_755 1_545 ?
Na3 O1W H1W1 109(2) . . ?
Na3 O1W H1W2 133(2) . . ?
H1W1 O1W H1W2 106(3) . . ?
Na3 O2W H2W2 108(2) . . ?
Na3 O2W H2W1 102(2) . . ?
H2W2 O2W H2W1 104(3) . . ?
Na4 O3W Na4 97.81(6) 2_755 . ?
Na4 O3W H3W1 115(2) 2_755 . ?
Na4 O3W H3W1 106(2) . . ?
Na4 O3W H3W2 126(2) 2_755 . ?
Na4 O3W H3W2 110(2) . . ?
H3W1 O3W H3W2 101(3) . . ?
Na4 O4W H4W2 125(2) . . ?
Na4 O4W H4W1 112(2) . . ?
H4W2 O4W H4W1 102(3) . . ?
Na4 O5W Na3 97.89(6) . 1_545 ?
Na4 O5W H5W2 108(3) . . ?
Na3 O5W H5W2 116(3) 1_545 . ?
Na4 O5W H5W1 115(2) . . ?
Na3 O5W H5W1 114(2) 1_545 . ?
H5W2 O5W H5W1 106(3) . . ?
Na3 O6W H6W2 125(2) . . ?
Na3 O6W H6W1 111(2) . . ?
H6W2 O6W H6W1 108(3) . . ?
Na4 O7W Na2 121.49(7) 2_655 . ?
Na4 O7W H7W1 115(2) 2_655 . ?
Na2 O7W H7W1 110(2) . . ?
Na4 O7W H7W2 106(2) 2_655 . ?
Na2 O7W H7W2 102(2) . . ?
H7W1 O7W H7W2 100(3) . . ?
Na2 O8W H8W1 114(3) . . ?
Na2 O8W H8W2 134(3) . . ?
H8W1 O8W H8W2 95(3) . . ?
Na1 O9W H9W1 112(2) . . ?
Na1 O9W H9W2 119(3) . . ?
H9W1 O9W H9W2 107(3) . . ?
Na1 O10W Na3 130.34(8) . . ?
Na1 O10W H101 101(2) . . ?
Na3 O10W H101 99(2) . . ?
Na1 O10W H102 113(2) . . ?
Na3 O10W H102 104(2) . . ?
H101 O10W H102 106(3) . . ?
Na1 O11W Na1 86.71(6) . 2_766 ?
Na1 O11W H111 93(3) . . ?
Na1 O11W H111 149(3) 2_766 . ?
Na1 O11W H112 115(2) . . ?
Na1 O11W H112 100(2) 2_766 . ?
H111 O11W H112 108(4) . . ?
Na2 O12W H121 106(2) . . ?
Na2 O12W H122 108(2) . . ?
H121 O12W H122 109(3) . . ?
Na3 O13W Na4 98.54(6) 1_545 . ?
Na3 O13W H131 133(2) 1_545 . ?
Na4 O13W H131 117(2) . . ?
Na3 O13W H132 94(2) 1_545 . ?
Na4 O13W H132 108(2) . . ?
H131 O13W H132 102(3) . . ?

loop_
_geom_bond_atom_site_label_1
_geom_bond_atom_site_label_2
_geom_bond_distance
_geom_bond_site_symmetry_2
_geom_bond_publ_flag
P1 O13 1.4923(14) . ?
P1 O14 1.4962(14) . ?
P1 O12 1.5767(14) . ?
P1 O11 1.6033(13) . ?
P2 O24 1.4982(14) . ?
P2 O23 1.4987(14) . ?
P2 O22 1.5561(14) . ?
P2 O21 1.6153(13) . ?
P2 Na2 3.0777(9) . ?
P3 O33 1.5001(14) . ?
P3 O34 1.5188(14) . ?
P3 O32 1.5444(14) . ?
P3 O31 1.6091(13) . ?
O11 C1 1.427(2) . ?
O12 Na1 2.4543(16) 2_666 ?
O12 H12O 0.73(3) . ?
O13 Na1 2.2634(16) . ?
O14 Na2 2.4226(16) . ?
O21 C2 1.427(2) . ?
O21 Na2 2.3355(15) . ?
O22 H22 0.97(5) . ?
O24 Na2 2.5069(15) . ?
O31 C3 1.428(2) . ?
C1 C3 1.520(3) 2_656 ?
C1 C2 1.525(2) . ?
C1 H1 0.96(2) . ?
C2 C3 1.518(3) . ?
C2 H2 0.97(2) . ?
C3 C1 1.520(3) 2_656 ?
C3 H3 0.96(2) . ?
Na1 O9W 2.3677(18) . ?
Na1 O10W 2.3731(17) . ?
Na1 O12 2.4543(16) 2_666 ?
Na1 O11W 2.5044(19) . ?
Na1 O11W 2.5153(19) 2_766 ?
Na1 Na1 3.4460(16) 2_766 ?
Na1 H101 2.68(3) . ?
Na1 H111 2.65(4) . ?
Na2 O12W 2.2928(17) . ?
Na2 O8W 2.360(2) . ?
Na2 O7W 2.4804(17) . ?
Na2 H121 2.65(3) . ?
Na3 O1W 2.3580(18) . ?
Na3 O13W 2.4404(18) 1_565 ?
Na3 O10W 2.4409(17) . ?
Na3 O6W 2.4590(18) . ?
Na3 O5W 2.4760(18) 1_565 ?
Na3 O2W 2.5073(17) . ?
Na3 Na4 3.7167(12) 1_565 ?
Na4 O3W 2.4132(17) 2_755 ?
Na4 O4W 2.4294(17) . ?
Na4 O7W 2.4353(17) 2_655 ?
Na4 O5W 2.4528(17) . ?
Na4 O13W 2.4642(18) . ?
Na4 O3W 2.4754(18) . ?
Na4 Na4 3.6845(16) 2_755 ?
Na4 Na3 3.7167(12) 1_545 ?
O1W H1W1 0.77(3) . ?
O1W H1W2 0.79(4) . ?
O2W H2W2 0.75(4) . ?
O2W H2W1 0.85(4) . ?
O3W Na4 2.4132(17) 2_755 ?
O3W H3W1 0.77(3) . ?
O3W H3W2 0.83(3) . ?
O4W H4W2 0.77(3) . ?
O4W H4W1 0.82(4) . ?
O5W Na3 2.4760(18) 1_545 ?
O5W H5W2 0.74(4) . ?
O5W H5W1 0.78(3) . ?
O6W H6W2 0.79(4) . ?
O6W H6W1 0.77(4) . ?
O7W Na4 2.4353(17) 2_655 ?
O7W H7W1 0.88(4) . ?
O7W H7W2 0.83(4) . ?
O8W H8W1 0.88(4) . ?
O8W H8W2 0.82(5) . ?
O9W H9W1 0.92(4) . ?
O9W H9W2 0.85(4) . ?
O10W H101 0.88(4) . ?
O10W H102 0.79(3) . ?
O11W Na1 2.5153(19) 2_766 ?
O11W H111 0.77(4) . ?
O11W H112 0.91(4) . ?
O12W H121 0.84(4) . ?
O12W H122 0.90(4) . ?
O13W Na3 2.4404(18) 1_545 ?
O13W H131 0.83(4) . ?
O13W H132 0.78(4) . ?

loop_
_geom_hbond_atom_site_label_D
_geom_hbond_atom_site_label_H
_geom_hbond_atom_site_label_A
_geom_hbond_distance_DH
_geom_hbond_distance_HA
_geom_hbond_distance_DA
_geom_hbond_angle_DHA
_geom_hbond_site_symmetry_A
O12 H12O O34 0.73(3) 1.95(3) 2.664(2) 170(3) 2_656
O22 H22 O31 0.97(5) 2.56(4) 3.1087(19) 116(3) .
O22 H22 O32 0.97(5) 1.49(5) 2.458(2) 171(4) .
C3 H3 O33 0.96(2) 2.45(2) 2.933(2) 111.2(15) .
O1W H1W1 O13 0.77(3) 1.98(3) 2.738(2) 168(3) .
O1W H1W2 O23 0.79(4) 2.01(4) 2.803(2) 176(3) .
O2W H2W2 O34 0.75(4) 2.06(4) 2.792(2) 167(3) 1_565
O2W H2W1 O14 0.85(4) 1.94(4) 2.771(2) 166(3) .
O3W H3W1 O22 0.77(3) 2.04(3) 2.778(2) 163(3) .
O3W H3W2 O32 0.83(3) 2.02(3) 2.854(2) 176(3) 2_655
O4W H4W2 O33 0.77(3) 1.94(4) 2.711(2) 178(3) 1_655
O4W H4W1 O22 0.82(4) 2.07(4) 2.834(2) 155(3) .
O5W H5W2 O24 0.74(4) 2.00(4) 2.737(2) 171(4) 2_655
O5W H5W1 O32 0.78(3) 2.17(3) 2.947(2) 172(3) .
O6W H6W2 O2W 0.79(4) 2.12(4) 2.904(2) 168(3) 2_665
O6W H6W1 O24 0.77(4) 2.04(4) 2.806(2) 177(3) .
O7W H7W1 O33 0.88(4) 2.20(4) 3.080(2) 173(3) .
O7W H7W2 O23 0.83(4) 1.93(4) 2.749(2) 167(3) 1_455
O8W H8W1 O23 0.88(4) 2.11(4) 2.907(2) 150(4) 1_455
O8W H8W2 O9W 0.82(5) 2.04(5) 2.839(3) 169(4) 2_666
O9W H9W1 O11 0.92(4) 2.47(4) 3.161(2) 132(3) 2_766
O9W H9W1 O13 0.92(4) 2.03(4) 2.931(2) 164(4) 2_766
O9W H9W2 O33 0.85(4) 2.05(4) 2.884(2) 169(4) 1_665
O10W H102 O4W 0.79(3) 1.93(3) 2.715(2) 176(3) 1_565
O11W H112 O34 0.91(4) 2.25(4) 3.124(2) 161(3) 2_656
O12W H122 O2W 0.90(4) 2.02(4) 2.866(2) 156(3) .
O13W H131 O6W 0.83(4) 2.10(4) 2.914(2) 168(3) 2_755
O13W H132 O12W 0.78(4) 2.01(4) 2.789(2) 176(3) 2_655

loop_
_geom_torsion_atom_site_label_1
_geom_torsion_atom_site_label_2
_geom_torsion_atom_site_label_3
_geom_torsion_atom_site_label_4
_geom_torsion
_geom_torsion_site_symmetry_1
_geom_torsion_site_symmetry_2
_geom_torsion_site_symmetry_3
_geom_torsion_site_symmetry_4
_geom_torsion_publ_flag
O13 P1 O11 C1 178.59(13) . . . . ?
O14 P1 O11 C1 -53.59(15) . . . . ?
O12 P1 O11 C1 61.37(14) . . . . ?
O13 P1 O12 Na1 122.32(12) . . . 2_666 ?
O14 P1 O12 Na1 -9.30(15) . . . 2_666 ?
O11 P1 O12 Na1 -127.83(12) . . . 2_666 ?
O14 P1 O13 Na1 86.22(17) . . . . ?
O12 P1 O13 Na1 -38.64(18) . . . . ?
O11 P1 O13 Na1 -150.97(15) . . . . ?
O13 P1 O14 Na2 125.71(11) . . . . ?
O12 P1 O14 Na2 -106.62(12) . . . . ?
O11 P1 O14 Na2 7.93(14) . . . . ?
O24 P2 O21 C2 -163.68(13) . . . . ?
O23 P2 O21 C2 -39.24(15) . . . . ?
O22 P2 O21 C2 78.82(14) . . . . ?
Na2 P2 O21 C2 -160.82(16) . . . . ?
O24 P2 O21 Na2 -2.86(8) . . . . ?
O23 P2 O21 Na2 121.58(8) . . . . ?
O22 P2 O21 Na2 -120.36(7) . . . . ?
O23 P2 O24 Na2 -117.35(8) . . . . ?
O22 P2 O24 Na2 115.62(7) . . . . ?
O21 P2 O24 Na2 2.64(8) . . . . ?
O33 P3 O31 C3 -0.17(16) . . . . ?
O34 P3 O31 C3 -124.34(14) . . . . ?
O32 P3 O31 C3 120.04(14) . . . . ?
P1 O11 C1 C3 -118.80(14) . . . 2_656 ?
P1 O11 C1 C2 121.56(14) . . . . ?
P2 O21 C2 C3 -118.51(14) . . . . ?
Na2 O21 C2 C3 87.09(17) . . . . ?
P2 O21 C2 C1 122.09(14) . . . . ?
Na2 O21 C2 C1 -32.3(2) . . . . ?
O11 C1 C2 O21 -66.44(18) . . . . ?
C3 C1 C2 O21 175.67(14) 2_656 . . . ?
O11 C1 C2 C3 175.24(15) . . . . ?
C3 C1 C2 C3 57.3(2) 2_656 . . . ?
P3 O31 C3 C2 -121.90(14) . . . . ?
P3 O31 C3 C1 117.97(14) . . . 2_656 ?
O21 C2 C3 O31 65.31(18) . . . . ?
C1 C2 C3 O31 -176.14(14) . . . . ?
O21 C2 C3 C1 -176.00(14) . . . 2_656 ?
C1 C2 C3 C1 -57.5(2) . . . 2_656 ?
